data_2214804
loop_
_publ_author_name
'Zhao, Xia Xia'
'Ma, Jian Ping'
'Huang, Ru Qi.'
'Dong, Yu Bin'

_publ_section_title
;
 1-(3-Carboxybenzyl)-1<i>H</i>-benzo[<i>d</i>]imidazol-3-ium nitrate
 monohydrate
;
_journal_coeditor_code NC2033
_journal_issue 8
_journal_name_full 'Acta Crystallographica Section E'
_journal_page_first o3440
_journal_page_last o3440
_journal_paper_doi 10.1107/S1600536807025949
_journal_volume 63
_journal_year 2007
_chemical_formula_iupac 'C15 H13 N2 O2 + , N O3 - , H2 O'
_chemical_formula_moiety 'C15 H13 N2 O2 + , N O3 - , H2 O'
_chemical_formula_sum 'C15 H15 N3 O6'
_chemical_formula_weight 333.30
_chemical_name_systematic
;
1-(3-Carboxybenzyl)-1H-benzo[d]imidazol-3-ium nitrate monohydrate
;
_space_group_IT_number 2
_symmetry_cell_setting triclinic
_symmetry_space_group_name_Hall '-P 1'
_symmetry_space_group_name_H-M 'P -1'
_atom_sites_solution_hydrogens geom
_atom_sites_solution_primary direct
_atom_sites_solution_secondary difmap
_audit_creation_method SHELXL97
_cell_angle_alpha 80.201(4)
_cell_angle_beta 87.226(4)
_cell_angle_gamma 89.146(4)
_cell_formula_units_Z 2
_cell_length_a 7.473(2)
_cell_length_b 7.974(2)
_cell_length_c 13.092(4)
_cell_measurement_reflns_used 884
_cell_measurement_temperature 298(2)
_cell_measurement_theta_max 23.543
_cell_measurement_theta_min 2.592
_cell_volume 767.8(4)
_computing_cell_refinement SMART
_computing_data_collection 'SMART (Bruker, 2000)'
_computing_data_reduction 'SAINT (Bruker, 2000)'
_computing_molecular_graphics 'SHELXTL (Bruker, 2000)'
_computing_publication_material SHELXTL
_computing_structure_refinement 'SHELXL97 (Sheldrick, 1997)'
_computing_structure_solution 'SHELXS97 (Sheldrick, 1997)'
_diffrn_ambient_temperature 298(2)
_diffrn_measured_fraction_theta_full 0.987
_diffrn_measured_fraction_theta_max 0.987
_diffrn_measurement_device_type 'Bruker SMART CCD area-detector'
_diffrn_measurement_method '\f and \w'
_diffrn_radiation_monochromator graphite
_diffrn_radiation_source 'fine-focus sealed tube'
_diffrn_radiation_type MoK\a
_diffrn_radiation_wavelength 0.71073
_diffrn_reflns_av_R_equivalents 0.0162
_diffrn_reflns_av_sigmaI/netI 0.0418
_diffrn_reflns_limit_h_max 8
_diffrn_reflns_limit_h_min -6
_diffrn_reflns_limit_k_max 9
_diffrn_reflns_limit_k_min -9
_diffrn_reflns_limit_l_max 15
_diffrn_reflns_limit_l_min -14
_diffrn_reflns_number 3255
_diffrn_reflns_theta_full 25.01
_diffrn_reflns_theta_max 25.01
_diffrn_reflns_theta_min 2.59
_diffrn_standards_decay_% 0
_diffrn_standards_interval_time 0
_diffrn_standards_number 0
_exptl_absorpt_coefficient_mu 0.113
_exptl_absorpt_correction_type none
_exptl_crystal_colour yellow
_exptl_crystal_density_diffrn 1.442
_exptl_crystal_density_method 'not measured'
_exptl_crystal_description block
_exptl_crystal_F_000 348
_exptl_crystal_size_max 0.39
_exptl_crystal_size_mid 0.17
_exptl_crystal_size_min 0.16
_refine_diff_density_max 0.291
_refine_diff_density_min -0.159
_refine_ls_extinction_method none
_refine_ls_goodness_of_fit_ref 1.070
_refine_ls_hydrogen_treatment constr
_refine_ls_matrix_type full
_refine_ls_number_parameters 218
_refine_ls_number_reflns 2669
_refine_ls_number_restraints 3
_refine_ls_restrained_S_all 1.070
_refine_ls_R_factor_all 0.0937
_refine_ls_R_factor_gt 0.0658
_refine_ls_shift/su_max 0.000
_refine_ls_shift/su_mean 0.000
_refine_ls_structure_factor_coef Fsqd
_refine_ls_weighting_details 'calc w = 1/[\s^2^(Fo^2^)+(0.072P)^2^+0.234P] where P=(Fo^2^+2Fc^2^)/3'
_refine_ls_weighting_scheme calc
_refine_ls_wR_factor_gt 0.1491
_refine_ls_wR_factor_ref 0.1659
_reflns_number_gt 1892
_reflns_number_total 2669
_reflns_threshold_expression I>2\s(I)
_cod_data_source_file nc2033.cif
_cod_data_source_block I
_cod_database_code 2214804
_cod_database_fobs_code 2214804

loop_
_symmetry_equiv_pos_as_xyz
'x, y, z'
'-x, -y, -z'

loop_
_atom_site_type_symbol
_atom_site_label
_atom_site_fract_x
_atom_site_fract_y
_atom_site_fract_z
_atom_site_U_iso_or_equiv
_atom_site_adp_type
_atom_site_calc_flag
_atom_site_refinement_flags
_atom_site_occupancy
O O5 0.0870(4) 0.2889(4) 0.7702(2) 0.0833(8) Uani d . 1
O O3 -0.0372(4) 0.5364(3) 0.7297(2) 0.0791(8) Uani d . 1
C C1 0.2502(4) 0.2061(4) 0.5525(2) 0.0478(8) Uani d . 1
C C2 0.3531(4) 0.0568(4) 0.6032(2) 0.0418(7) Uani d . 1
C C3 0.2819(4) -0.1032(4) 0.6114(2) 0.0489(8) Uani d . 1
H H3 0.1680 -0.1158 0.5881 0.059 Uiso calc R 1
C C4 0.3772(5) -0.2447(4) 0.6537(3) 0.0571(9) Uani d . 1
H H4 0.3288 -0.3528 0.6591 0.068 Uiso calc R 1
C C5 0.5468(4) -0.2241(4) 0.6883(2) 0.0511(8) Uani d . 1
H H5 0.6122 -0.3194 0.7166 0.061 Uiso calc R 1
C C6 0.6202(4) -0.0643(4) 0.6816(2) 0.0415(7) Uani d . 1
C C7 0.5228(4) 0.0756(4) 0.6377(2) 0.0428(7) Uani d . 1
H H7 0.5716 0.1837 0.6313 0.051 Uiso calc R 1
C C8 0.8047(4) -0.0442(4) 0.7193(2) 0.0495(8) Uani d . 1
H H8A 0.8845 -0.1291 0.6966 0.059 Uiso calc R 1
H H8B 0.8506 0.0673 0.6889 0.059 Uiso calc R 1
C C9 0.8492(4) -0.2011(4) 0.8964(3) 0.0602(9) Uani d . 1
H H9 0.8939 -0.2998 0.8753 0.072 Uiso calc R 1
C C10 0.7576(4) -0.0185(5) 0.9952(3) 0.0560(9) Uani d . 1
C C11 0.7128(5) 0.0675(6) 1.0765(3) 0.0736(11) Uani d . 1
H H11 0.7212 0.0165 1.1455 0.088 Uiso calc R 1
C C12 0.6555(5) 0.2319(6) 1.0489(3) 0.0853(13) Uani d . 1
H H12 0.6264 0.2951 1.1010 0.102 Uiso calc R 1
C C13 0.6389(5) 0.3082(5) 0.9462(3) 0.0795(12) Uani d . 1
H H13 0.5981 0.4201 0.9313 0.095 Uiso calc R 1
C C14 0.6818(5) 0.2214(4) 0.8661(3) 0.0613(9) Uani d . 1
H H14 0.6705 0.2710 0.7971 0.074 Uiso calc R 1
C C15 0.7422(4) 0.0575(4) 0.8936(2) 0.0461(7) Uani d . 1
N N1 0.8026(3) -0.0630(3) 0.83307(19) 0.0473(6) Uani d . 1
N N2 0.8239(4) -0.1808(4) 0.9934(2) 0.0656(8) Uani d . 1
H H2A 0.8451 -0.2559 1.0469 0.079 Uiso calc R 1
O O1 0.1054(3) 0.1933(3) 0.51702(19) 0.0648(7) Uani d . 1
O O2 0.3318(3) 0.3517(3) 0.54908(18) 0.0615(6) Uani d . 1
H H2 0.2747 0.4280 0.5147 0.092 Uiso calc R 1
O O6 0.1746(3) 0.6002(3) 0.43115(18) 0.0626(6) Uani d D 1
H H6A 0.1330 0.5518 0.3831 0.094 Uiso d RD 1
H H6B 0.0926 0.6570 0.4572 0.094 Uiso d RD 1
N N3 0.0482(4) 0.4312(4) 0.7898(2) 0.0619(8) Uani d . 1
O O4 0.0916(4) 0.4709(3) 0.8734(2) 0.0901(9) Uani d . 1

loop_
_atom_site_aniso_label
_atom_site_aniso_U_11
_atom_site_aniso_U_22
_atom_site_aniso_U_33
_atom_site_aniso_U_12
_atom_site_aniso_U_13
_atom_site_aniso_U_23
O5 0.099(2) 0.0782(18) 0.0726(19) 0.0321(16) -0.0032(14) -0.0163(14)
O3 0.106(2) 0.0669(16) 0.0624(17) 0.0138(15) -0.0301(15) -0.0006(13)
C1 0.0491(19) 0.058(2) 0.0396(18) 0.0042(16) -0.0025(14) -0.0176(14)
C2 0.0449(17) 0.0519(18) 0.0310(16) 0.0026(14) 0.0022(12) -0.0153(13)
C3 0.0479(18) 0.059(2) 0.0425(18) -0.0013(16) 0.0006(13) -0.0169(15)
C4 0.066(2) 0.053(2) 0.053(2) -0.0115(17) 0.0020(16) -0.0144(16)
C5 0.061(2) 0.0510(19) 0.0411(18) 0.0056(16) -0.0007(14) -0.0087(14)
C6 0.0446(17) 0.0498(17) 0.0298(16) 0.0023(14) 0.0020(12) -0.0075(13)
C7 0.0450(17) 0.0503(17) 0.0342(16) -0.0015(14) 0.0015(12) -0.0111(13)
C8 0.0470(18) 0.0559(18) 0.0448(19) 0.0058(15) 0.0006(13) -0.0080(14)
C9 0.056(2) 0.061(2) 0.061(2) 0.0052(17) -0.0157(16) 0.0001(18)
C10 0.0477(19) 0.075(2) 0.045(2) -0.0176(17) -0.0078(14) -0.0072(17)
C11 0.063(2) 0.110(3) 0.048(2) -0.026(2) -0.0002(17) -0.013(2)
C12 0.080(3) 0.114(4) 0.071(3) -0.028(3) 0.021(2) -0.047(3)
C13 0.086(3) 0.076(3) 0.080(3) -0.008(2) 0.020(2) -0.031(2)
C14 0.066(2) 0.061(2) 0.056(2) -0.0068(18) 0.0057(16) -0.0129(17)
C15 0.0408(17) 0.0532(19) 0.0440(18) -0.0103(14) -0.0014(13) -0.0065(14)
N1 0.0440(15) 0.0502(15) 0.0466(16) 0.0010(12) -0.0090(11) -0.0031(12)
N2 0.0603(18) 0.074(2) 0.056(2) -0.0014(16) -0.0205(14) 0.0121(15)
O1 0.0537(14) 0.0676(15) 0.0794(17) 0.0101(12) -0.0249(12) -0.0254(12)
O2 0.0622(15) 0.0528(14) 0.0696(17) 0.0026(12) -0.0157(11) -0.0076(12)
O6 0.0566(13) 0.0565(13) 0.0749(17) 0.0027(11) -0.0119(11) -0.0098(11)
N3 0.0667(19) 0.065(2) 0.0504(19) 0.0015(16) -0.0042(14) -0.0002(15)
O4 0.133(2) 0.0772(18) 0.0630(18) 0.0008(17) -0.0435(16) -0.0091(14)

loop_
_atom_type_symbol
_atom_type_description
_atom_type_scat_dispersion_real
_atom_type_scat_dispersion_imag
_atom_type_scat_source
C C 0.0033 0.0016 'International Tables Vol C Tables 4.2.6.8 and 6.1.1.4'
H H 0.0000 0.0000 'International Tables Vol C Tables 4.2.6.8 and 6.1.1.4'
N N 0.0061 0.0033 'International Tables Vol C Tables 4.2.6.8 and 6.1.1.4'
O O 0.0106 0.0060 'International Tables Vol C Tables 4.2.6.8 and 6.1.1.4'

loop_
_geom_angle_atom_site_label_1
_geom_angle_atom_site_label_2
_geom_angle_atom_site_label_3
_geom_angle
O1 C1 O2 123.6(3)
O1 C1 C2 122.7(3)
O2 C1 C2 113.7(3)
C3 C2 C7 119.7(3)
C3 C2 C1 119.2(3)
C7 C2 C1 121.0(3)
C4 C3 C2 120.6(3)
C4 C3 H3 119.7
C2 C3 H3 119.7
C3 C4 C5 119.1(3)
C3 C4 H4 120.5
C5 C4 H4 120.5
C6 C5 C4 121.2(3)
C6 C5 H5 119.4
C4 C5 H5 119.4
C7 C6 C5 118.7(3)
C7 C6 C8 120.8(3)
C5 C6 C8 120.5(3)
C6 C7 C2 120.7(3)
C6 C7 H7 119.6
C2 C7 H7 119.6
N1 C8 C6 111.5(2)
N1 C8 H8A 109.3
C6 C8 H8A 109.3
N1 C8 H8B 109.3
C6 C8 H8B 109.3
H8A C8 H8B 108.0
N2 C9 N1 110.8(3)
N2 C9 H9 124.6
N1 C9 H9 124.6
C15 C10 N2 106.6(3)
C15 C10 C11 121.5(4)
N2 C10 C11 131.9(3)
C12 C11 C10 115.8(4)
C12 C11 H11 122.1
C10 C11 H11 122.1
C11 C12 C13 122.6(4)
C11 C12 H12 118.7
C13 C12 H12 118.7
C14 C13 C12 121.2(4)
C14 C13 H13 119.4
C12 C13 H13 119.4
C15 C14 C13 116.3(4)
C15 C14 H14 121.9
C13 C14 H14 121.9
C14 C15 C10 122.6(3)
C14 C15 N1 131.2(3)
C10 C15 N1 106.2(3)
C9 N1 C15 107.8(3)
C9 N1 C8 125.4(3)
C15 N1 C8 126.8(2)
C9 N2 C10 108.6(3)
C9 N2 H2A 125.7
C10 N2 H2A 125.7
C1 O2 H2 109.5
H6A O6 H6B 110.3
O5 N3 O3 121.9(3)
O5 N3 O4 119.7(3)
O3 N3 O4 118.3(3)

loop_
_geom_bond_atom_site_label_1
_geom_bond_atom_site_label_2
_geom_bond_distance
O5 N3 1.232(4)
O3 N3 1.240(3)
C1 O1 1.211(3)
C1 O2 1.313(3)
C1 C2 1.484(4)
C2 C3 1.375(4)
C2 C7 1.386(4)
C3 C4 1.375(4)
C3 H3 0.9300
C4 C5 1.387(4)
C4 H4 0.9300
C5 C6 1.382(4)
C5 H5 0.9300
C6 C7 1.379(4)
C6 C8 1.507(4)
C7 H7 0.9300
C8 N1 1.471(4)
C8 H8A 0.9700
C8 H8B 0.9700
C9 N2 1.312(4)
C9 N1 1.314(4)
C9 H9 0.9300
C10 C15 1.374(4)
C10 N2 1.382(4)
C10 C11 1.386(5)
C11 C12 1.367(5)
C11 H11 0.9300
C12 C13 1.389(6)
C12 H12 0.9300
C13 C14 1.375(5)
C13 H13 0.9300
C14 C15 1.371(4)
C14 H14 0.9300
C15 N1 1.402(4)
N2 H2A 0.8600
O2 H2 0.8200
O6 H6A 0.8642
O6 H6B 0.8499
N3 O4 1.249(4)

loop_
_geom_hbond_atom_site_label_D
_geom_hbond_atom_site_label_H
_geom_hbond_atom_site_label_A
_geom_hbond_site_symmetry_A
_geom_hbond_distance_DH
_geom_hbond_distance_HA
_geom_hbond_distance_DA
_geom_hbond_angle_DHA
N2 H2A O4 2_657 0.86 1.91 2.735(4) 159.0
N2 H2A O5 2_657 0.86 2.44 3.168(4) 142.7
N2 H2A N3 2_657 0.86 2.51 3.352(4) 168.3
O2 H2 O6 . 0.82 1.78 2.599(3) 173.2
O6 H6A O3 2_566 0.86 1.91 2.775(3) 175.1
O6 H6A N3 2_566 0.86 2.68 3.454(4) 150.3
O6 H6B O1 2_566 0.85 1.94 2.773(3) 166.6

loop_
_geom_torsion_atom_site_label_1
_geom_torsion_atom_site_label_2
_geom_torsion_atom_site_label_3
_geom_torsion_atom_site_label_4
_geom_torsion
O1 C1 C2 C3 -0.5(4)
O2 C1 C2 C3 -179.9(2)
O1 C1 C2 C7 176.4(3)
O2 C1 C2 C7 -3.0(4)
C7 C2 C3 C4 0.1(4)
C1 C2 C3 C4 177.1(3)
C2 C3 C4 C5 0.1(4)
C3 C4 C5 C6 0.5(5)
C4 C5 C6 C7 -1.2(4)
C4 C5 C6 C8 -179.9(3)
C5 C6 C7 C2 1.4(4)
C8 C6 C7 C2 -180.0(2)
C3 C2 C7 C6 -0.8(4)
C1 C2 C7 C6 -177.8(2)
C7 C6 C8 N1 103.7(3)
C5 C6 C8 N1 -77.7(3)
C15 C10 C11 C12 -0.9(5)
N2 C10 C11 C12 177.9(3)
C10 C11 C12 C13 1.3(6)
C11 C12 C13 C14 -0.7(6)
C12 C13 C14 C15 -0.4(5)
C13 C14 C15 C10 0.8(5)
C13 C14 C15 N1 -177.4(3)
N2 C10 C15 C14 -179.3(3)
C11 C10 C15 C14 -0.1(5)
N2 C10 C15 N1 -0.6(3)
C11 C10 C15 N1 178.5(3)
N2 C9 N1 C15 0.1(3)
N2 C9 N1 C8 -176.8(3)
C14 C15 N1 C9 178.8(3)
C10 C15 N1 C9 0.3(3)
C14 C15 N1 C8 -4.4(5)
C10 C15 N1 C8 177.1(3)
C6 C8 N1 C9 100.1(3)
C6 C8 N1 C15 -76.1(3)
N1 C9 N2 C10 -0.5(4)
C15 C10 N2 C9 0.7(3)
C11 C10 N2 C9 -178.3(3)

loop_
_cod_related_entry_id
_cod_related_entry_database
_cod_related_entry_code
1 ChemSpider 21123805
